data_2106424
loop_
_publ_author_name
'Riekel, C.'

_publ_section_title
;
 Dilithium cadmium orthosilicate
;
_journal_name_full 'Acta Crystallographica B (24,1968-38,1982)'
_journal_page_first 2656
_journal_page_last 2657
_journal_volume 33
_journal_year 1977
_chemical_formula_sum 'Cd Li2 O4 Si'
_chemical_name_systematic 'Cd Li2 Si O4'
_space_group_IT_number 62
_symmetry_space_group_name_Hall '-P 2bc 2a'
_symmetry_space_group_name_H-M 'P m n b'
_cell_angle_alpha 90
_cell_angle_beta 90
_cell_angle_gamma 90
_cell_formula_units_Z 4
_cell_length_a 6.479
_cell_length_b 10.715
_cell_length_c 5.119
_cell_volume 355.374
_citation_journal_id_ASTM ACBCAR
_cod_data_source_file Riekel_ACBCAR_1977_596.cif
_cod_data_source_block Cd1Li2O4Si1
_cod_original_cell_volume 355.3737
_cod_original_sg_symbol_Hall '-P 2ac 2n (y,-x,z)'
_cod_original_formula_sum 'Cd1 Li2 O4 Si1'
_cod_database_code 2106424

loop_
_symmetry_equiv_pos_as_xyz
x,y,z
-x,-y+1/2,z+1/2
-x+1/2,y+1/2,-z+1/2
x+1/2,-y,-z
-x,-y,-z
x,y-1/2,-z-1/2
x-1/2,-y-1/2,z-1/2
-x-1/2,y,z

loop_
_atom_site_label
_atom_site_type_symbol
_atom_site_fract_x
_atom_site_fract_y
_atom_site_fract_z
_atom_site_occupancy
_atom_site_U_iso_or_equiv
O1 O-2 0.25 0.3535 0.3505 1 0.0
Cd1 Cd+2 0.25 0.16269 0.1745 1 0.0
Li1 Li+1 0.499 0.91 0.327 1 0.0
Si1 Si+4 0.25 0.3727 0.6676 1 0.0
O3 O-2 0.25 0.1929 0.7451 1 0.0
O2 O-2 -0.0466 0.0896 0.289 1 0.0
